data_7201687
loop_
_publ_author_name
'Burke, Nichola J.'
'Burrows, Andrew D.'
'Mahon, Mary F.'
'Warren, John E.'

_publ_section_title
;
 Isomerism and interpenetration in hydrogen-bonded network structures
;
_journal_issue 1
_journal_name_full CrystEngComm
_journal_page_first 15
_journal_paper_doi 10.1039/b712678f
_journal_volume 10
_journal_year 2008
_chemical_formula_sum 'C8 H13 N3 O3 S'
_chemical_formula_weight 231.27
_chemical_name_systematic
;
?
;
_space_group_IT_number 14
_symmetry_cell_setting monoclinic
_symmetry_space_group_name_Hall '-P 2ybc'
_symmetry_space_group_name_H-M 'P 1 21/c 1'
_atom_sites_solution_hydrogens geom
_atom_sites_solution_primary direct
_atom_sites_solution_secondary difmap
_audit_creation_method SHELXL-97
_cell_angle_alpha 90.00
_cell_angle_beta 111.267(2)
_cell_angle_gamma 90.00
_cell_formula_units_Z 4
_cell_length_a 11.8517(7)
_cell_length_b 10.8528(7)
_cell_length_c 9.1258(5)
_cell_measurement_reflns_used 2666
_cell_measurement_temperature 150(2)
_cell_measurement_theta_max 28.69
_cell_measurement_theta_min 2.045
_cell_volume 1093.86(11)
_computing_cell_refinement 'local programs'
_computing_data_collection 'Bruker SMART'
_computing_data_reduction 'Bruker SAINT'
_computing_molecular_graphics 'ORTEX (P.McArdle, 1995)'
_computing_publication_material 'SHELXL-97/2 (Sheldrick,1997)'
_computing_structure_refinement 'Bruker SHELXTL'
_computing_structure_solution 'Bruker SHELXTL'
_diffrn_ambient_temperature 150(2)
_diffrn_measured_fraction_theta_full 0.919
_diffrn_measured_fraction_theta_max 0.919
_diffrn_measurement_device_type 'Bruker SMART CCD diffractometer'
_diffrn_measurement_method '\w rotation with narrow frames'
_diffrn_radiation_monochromator 'Silicon 111'
_diffrn_radiation_source 'Daresbury SRS station 9.8'
_diffrn_radiation_type Synchrotron
_diffrn_radiation_wavelength 0.68670
_diffrn_reflns_av_R_equivalents 0.0399
_diffrn_reflns_av_sigmaI/netI 0.0504
_diffrn_reflns_limit_h_max 16
_diffrn_reflns_limit_h_min -16
_diffrn_reflns_limit_k_max 7
_diffrn_reflns_limit_k_min -15
_diffrn_reflns_limit_l_max 9
_diffrn_reflns_limit_l_min -12
_diffrn_reflns_number 7222
_diffrn_reflns_theta_full 29.25
_diffrn_reflns_theta_max 29.25
_diffrn_reflns_theta_min 1.78
_exptl_absorpt_coefficient_mu 0.288
_exptl_absorpt_correction_T_max 0.9914
_exptl_absorpt_correction_T_min 0.9886
_exptl_crystal_colour Colourless
_exptl_crystal_density_diffrn 1.404
_exptl_crystal_density_method 'not measured'
_exptl_crystal_description Block
_exptl_crystal_F_000 488
_exptl_crystal_size_max 0.04
_exptl_crystal_size_mid 0.03
_exptl_crystal_size_min 0.03
_refine_diff_density_max 0.455
_refine_diff_density_min -0.329
_refine_diff_density_rms 0.069
_refine_ls_extinction_method none
_refine_ls_goodness_of_fit_ref 1.019
_refine_ls_hydrogen_treatment constr
_refine_ls_matrix_type full
_refine_ls_number_parameters 138
_refine_ls_number_reflns 3028
_refine_ls_number_restraints 0
_refine_ls_restrained_S_all 1.019
_refine_ls_R_factor_all 0.0588
_refine_ls_R_factor_gt 0.0436
_refine_ls_shift/su_max 0.000
_refine_ls_shift/su_mean 0.000
_refine_ls_structure_factor_coef Fsqd
_refine_ls_weighting_details 'calc w=1/[\s^2^(Fo^2^)+(0.0589P)^2^+0.3094P] where P=(Fo^2^+2Fc^2^)/3'
_refine_ls_weighting_scheme calc
_refine_ls_wR_factor_gt 0.1078
_refine_ls_wR_factor_ref 0.1158
_reflns_number_gt 2415
_reflns_number_total 3028
_reflns_threshold_expression >2sigma(I)
_cod_data_source_file b712678f.txt
_cod_data_source_block compound_1_bath47
_cod_depositor_comments
;
The following automatic conversions were performed:
'_symmetry_cell_setting' value 'Monoclinic' changed to 'monoclinic'
according to '/home/saulius/struct/CIF-dictionaries/cif_core.dic'
dictionary named 'cif_core.dic' version 2.4.1 from 2010-06-29.

Automatic conversion script
Id: cif_fix_enum 1527 2010-12-29 10:47:43Z saulius 
;
_cod_original_sg_symbol_H-M P21/c
_cod_database_code 7201687

loop_
_symmetry_equiv_pos_as_xyz
'x, y, z'
'-x, y+1/2, -z+1/2'
'-x, -y, -z'
'x, -y-1/2, z-1/2'

loop_
_atom_site_label
_atom_site_type_symbol
_atom_site_fract_x
_atom_site_fract_y
_atom_site_fract_z
_atom_site_U_iso_or_equiv
_atom_site_adp_type
_atom_site_occupancy
_atom_site_symmetry_multiplicity
_atom_site_calc_flag
_atom_site_refinement_flags
_atom_site_disorder_assembly
_atom_site_disorder_group
S1 S 0.22908(3) 0.08028(4) 0.03358(5) 0.01814(12) Uani 1 1 d . . .
O1 O 0.16474(11) -0.02875(11) -0.04914(15) 0.0230(3) Uani 1 1 d . . .
O2 O 0.16055(11) 0.19338(11) -0.02834(16) 0.0261(3) Uani 1 1 d . . .
O3 O 0.26850(11) 0.06920(12) 0.20367(15) 0.0256(3) Uani 1 1 d . . .
N1 N -0.07100(14) 0.01985(15) -0.29003(18) 0.0259(3) Uani 1 1 d . . .
H1B H -0.1348 -0.0274 -0.3065 0.031 Uiso 1 1 calc R . .
H1A H -0.0088 0.0147 -0.2008 0.031 Uiso 1 1 calc R . .
N2 N 0.02993(14) 0.16858(15) -0.37136(19) 0.0279(3) Uani 1 1 d . . .
H2B H 0.0341 0.2213 -0.4425 0.033 Uiso 1 1 calc R . .
H2A H 0.0909 0.1616 -0.2811 0.033 Uiso 1 1 calc R . .
N3 N -0.16199(14) 0.10798(14) -0.53585(18) 0.0252(3) Uani 1 1 d . . .
C1 C -0.06861(16) 0.09928(15) -0.4004(2) 0.0212(3) Uani 1 1 d . . .
C2 C -0.1631(2) 0.20245(17) -0.6514(2) 0.0320(4) Uani 1 1 d . . .
H2C H -0.1010 0.1832 -0.6954 0.048 Uiso 1 1 calc R . .
H2D H -0.1462 0.2832 -0.5999 0.048 Uiso 1 1 calc R . .
H2E H -0.2429 0.2040 -0.7360 0.048 Uiso 1 1 calc R . .
C3 C -0.26424(18) 0.0226(2) -0.5719(2) 0.0330(4) Uani 1 1 d . . .
H3A H -0.3153 0.0467 -0.5129 0.050 Uiso 1 1 calc R . .
H3B H -0.2338 -0.0612 -0.5420 0.050 Uiso 1 1 calc R . .
H3C H -0.3120 0.0252 -0.6848 0.050 Uiso 1 1 calc R . .
C4 C 0.36294(14) 0.09217(15) -0.01222(19) 0.0175(3) Uani 1 1 d . . .
C5 C 0.37873(15) 0.19687(16) -0.0861(2) 0.0228(3) Uani 1 1 d . . .
H5 H 0.3213 0.2618 -0.1069 0.027 Uiso 1 1 calc R . .
C6 C 0.48036(16) 0.20870(16) -0.1317(2) 0.0254(4) Uani 1 1 d . . .
H6 H 0.4903 0.2813 -0.1839 0.030 Uiso 1 1 calc R . .
C7 C 0.56416(15) 0.11664(16) -0.1012(2) 0.0222(3) Uani 1 1 d . . .
H7 H 0.6320 0.1260 -0.1323 0.027 Uiso 1 1 calc R . .
C8 C 0.55135(13) 0.00671(15) -0.02358(19) 0.0167(3) Uani 1 1 d . . .

loop_
_atom_site_aniso_label
_atom_site_aniso_U_11
_atom_site_aniso_U_22
_atom_site_aniso_U_33
_atom_site_aniso_U_23
_atom_site_aniso_U_13
_atom_site_aniso_U_12
S1 0.01654(19) 0.0193(2) 0.0211(2) -0.00276(15) 0.00979(15) -0.00064(14)
O1 0.0190(6) 0.0218(6) 0.0264(6) -0.0051(5) 0.0062(5) -0.0027(5)
O2 0.0233(6) 0.0236(6) 0.0356(7) -0.0011(5) 0.0157(5) 0.0051(5)
O3 0.0254(6) 0.0344(7) 0.0204(6) -0.0052(5) 0.0124(5) -0.0065(5)
N1 0.0208(7) 0.0327(8) 0.0235(8) 0.0053(6) 0.0073(6) -0.0066(6)
N2 0.0273(8) 0.0302(8) 0.0291(8) 0.0045(6) 0.0136(7) -0.0056(6)
N3 0.0305(8) 0.0220(7) 0.0225(7) 0.0001(6) 0.0088(6) -0.0005(6)
C1 0.0242(8) 0.0208(8) 0.0232(8) -0.0023(6) 0.0140(7) 0.0005(6)
C2 0.0471(12) 0.0247(9) 0.0243(9) 0.0037(7) 0.0132(9) 0.0036(8)
C3 0.0288(9) 0.0354(11) 0.0295(10) -0.0010(8) 0.0042(8) -0.0046(8)
C4 0.0162(7) 0.0190(7) 0.0188(7) -0.0004(6) 0.0082(6) 0.0005(6)
C5 0.0210(8) 0.0203(8) 0.0284(9) 0.0045(7) 0.0108(7) 0.0041(6)
C6 0.0260(8) 0.0213(8) 0.0327(10) 0.0113(7) 0.0152(8) 0.0022(7)
C7 0.0207(7) 0.0235(8) 0.0263(9) 0.0076(7) 0.0131(7) 0.0022(6)
C8 0.0166(7) 0.0186(7) 0.0164(7) 0.0022(6) 0.0079(6) 0.0007(6)

loop_
_atom_type_symbol
_atom_type_description
_atom_type_scat_dispersion_real
_atom_type_scat_dispersion_imag
_atom_type_scat_source
C C 0.0033 0.0016 'International Tables Vol C Tables 4.2.6.8 and 6.1.1.4'
H H 0.0000 0.0000 'International Tables Vol C Tables 4.2.6.8 and 6.1.1.4'
N N 0.0061 0.0033 'International Tables Vol C Tables 4.2.6.8 and 6.1.1.4'
O O 0.0106 0.0060 'International Tables Vol C Tables 4.2.6.8 and 6.1.1.4'
S S 0.1246 0.1234 'International Tables Vol C Tables 4.2.6.8 and 6.1.1.4'

loop_
_geom_angle_atom_site_label_1
_geom_angle_atom_site_label_2
_geom_angle_atom_site_label_3
_geom_angle
_geom_angle_site_symmetry_1
_geom_angle_site_symmetry_3
_geom_angle_publ_flag
O3 S1 O1 112.95(8) . . ?
O3 S1 O2 113.50(8) . . ?
O1 S1 O2 111.49(8) . . ?
O3 S1 C4 106.68(7) . . ?
O1 S1 C4 106.20(7) . . ?
O2 S1 C4 105.32(7) . . ?
C1 N3 C3 120.36(15) . . ?
C1 N3 C2 120.33(16) . . ?
C3 N3 C2 119.31(16) . . ?
N3 C1 N2 121.25(16) . . ?
N3 C1 N1 120.61(16) . . ?
N2 C1 N1 118.14(16) . . ?
C5 C4 C8 121.49(14) . 3_655 ?
C5 C4 S1 117.86(12) . . ?
C8 C4 S1 120.63(11) 3_655 . ?
C4 C5 C6 120.21(15) . . ?
C7 C6 C5 120.53(15) . . ?
C6 C7 C8 120.92(15) . . ?
C7 C8 C4 123.15(13) . 3_655 ?
C7 C8 C8 119.24(18) . 3_655 ?
C4 C8 C8 117.60(17) 3_655 3_655 ?

loop_
_geom_bond_atom_site_label_1
_geom_bond_atom_site_label_2
_geom_bond_distance
_geom_bond_site_symmetry_2
_geom_bond_publ_flag
S1 O3 1.4546(13) . ?
S1 O1 1.4609(12) . ?
S1 O2 1.4671(13) . ?
S1 C4 1.7859(15) . ?
N1 C1 1.334(2) . ?
N2 C1 1.332(2) . ?
N3 C1 1.330(2) . ?
N3 C3 1.465(2) . ?
N3 C2 1.467(2) . ?
C4 C5 1.369(2) . ?
C4 C8 1.432(2) 3_655 ?
C5 C6 1.415(2) . ?
C6 C7 1.364(2) . ?
C7 C8 1.424(2) . ?
C8 C4 1.432(2) 3_655 ?
C8 C8 1.438(3) 3_655 ?
